data_7222890
loop_
_publ_author_name
'Pohl, S.'
'Saak, W.'

_publ_section_title
;
 Interhalogen-Kationen: Darstellung und Kristallstrukturen (143 K) von I3
 Cl2 Sb Cl6, I3 Cl2 Al Cl4 und I3 Br2 Sb Cl6
;
_journal_name_full
;
Zeitschrift fuer Naturforschung, Teil B. Anorganische Chemie, Organische 
Chemie (33,1978-41,1986)
;
_journal_page_first 283
_journal_page_last 288
_journal_volume 36
_journal_year 1981
_chemical_formula_sum 'Cl8 I3 Sb'
_chemical_name_systematic '(I3 Cl2) (Sb Cl6)'
_space_group_IT_number 2
_symmetry_space_group_name_Hall '-P 1'
_symmetry_space_group_name_H-M 'P -1'
_cell_angle_alpha 88.37
_cell_angle_beta 82.83
_cell_angle_gamma 81.58
_cell_formula_units_Z 1
_cell_length_a 7.027
_cell_length_b 7.05
_cell_length_c 7.722
_cell_volume 375.448
_citation_journal_id_ASTM ZNBAD2
_cod_data_source_file Pohl_ZNBAD2_1981_1305.cif
_cod_data_source_block Cl8I3Sb1
_cod_original_cell_volume 375.4478
_cod_original_formula_sum 'Cl8 I3 Sb1'
_cod_database_code 7222890

loop_
_symmetry_equiv_pos_as_xyz
x,y,z
-x,-y,-z

loop_
_atom_site_label
_atom_site_type_symbol
_atom_site_fract_x
_atom_site_fract_y
_atom_site_fract_z
_atom_site_occupancy
_atom_site_U_iso_or_equiv
Cl4 Cl-1 0.50023 0.24321 -0.08313 1 0.0
Cl3 Cl-1 0.83411 0.22296 0.49312 1 0.0
Cl2 Cl-1 0.71984 0.70372 0.43366 1 0.0
Sb1 Sb+5 1 0.5 0.5 1 0.0
I2 I+1 1 0 0 1 0.0
I1 I+1 0.65577 0.2333 0.16952 1 0.0
Cl1 Cl-1 1.10925 0.46646 0.20112 1 0.0
